data_7720217
loop_
_publ_author_name
'Burlak, Pavel V.'
'Cheplakova, Anastasia M.'
'Samsonenko, Denis G.'
'Vinogradov, Andrey V.'
'Kovalenko, Konstantin A.'
'Fedin, Vladimir P.'

_publ_section_title
;
 Confinement of Cd(II) by 2,2'-bipyridyl: control of structural
 transformations and porosity in perfluorinated biphenyldicarboxylate
 MOFs.
;
_journal_issue 7
_journal_name_full 'Dalton transactions (Cambridge, England : 2003)'
_journal_page_first 2937
_journal_page_last 2947
_journal_paper_doi 10.1039/d5dt02607e
_journal_volume 55
_journal_year 2026
_chemical_formula_sum 'C108 H76 Cd2 F16 N4 O14'
_chemical_formula_weight 2182.52
_space_group_crystal_system monoclinic
_space_group_IT_number 14
_space_group_name_Hall '-P 2ybc'
_space_group_name_H-M_alt 'P 1 21/c 1'
_atom_sites_solution_hydrogens geom
_atom_sites_solution_primary dual
_atom_sites_solution_secondary difmap
_audit_creation_method SHELXL-2018/3
_audit_update_record
;
2025-09-12 deposited with the CCDC.	2025-12-19 downloaded from the CCDC.
;
_cell_angle_alpha 90
_cell_angle_beta 101.604(3)
_cell_angle_gamma 90
_cell_formula_units_Z 4
_cell_length_a 15.5016(5)
_cell_length_b 31.0459(10)
_cell_length_c 20.5064(6)
_cell_measurement_reflns_used 17067
_cell_measurement_temperature 140(2)
_cell_measurement_theta_max 28.45
_cell_measurement_theta_min 2.15
_cell_volume 9667.2(5)
_computing_cell_refinement 'CrysAlisPro 1.171.40.84a (Rigaku OD, 2020)'
_computing_data_collection 'CrysAlisPro 1.171.40.84a (Rigaku OD, 2020)'
_computing_data_reduction 'CrysAlisPro 1.171.40.84a (Rigaku OD, 2020)'
_computing_molecular_graphics 'ShelXle (H\"ubschle, 2011)'
_computing_publication_material 'CIFTAB (Sheldrick, 2015)'
_computing_structure_refinement 'SHELXL-2018 (Sheldrick, 2015)'
_computing_structure_solution 'SHELXT-2018 (Sheldrick, 2015)'
_diffrn_ambient_temperature 140(2)
_diffrn_detector 'CCD plate'
_diffrn_detector_area_resol_mean 10.6
_diffrn_detector_type AtlasS2
_diffrn_measured_fraction_theta_full 0.998
_diffrn_measured_fraction_theta_max 0.831
_diffrn_measurement_device 'four-circle diffractometer'
_diffrn_measurement_device_type 'New Xcalibur, AtlasS2'
_diffrn_measurement_method '\w scans'
_diffrn_radiation_monochromator graphite
_diffrn_radiation_probe x-ray
_diffrn_radiation_source 'fine-focus sealed tube'
_diffrn_radiation_type MoK\a
_diffrn_radiation_wavelength 0.71073
_diffrn_reflns_av_R_equivalents 0.0282
_diffrn_reflns_av_unetI/netI 0.0501
_diffrn_reflns_Laue_measured_fraction_full 0.998
_diffrn_reflns_Laue_measured_fraction_max 0.831
_diffrn_reflns_limit_h_max 20
_diffrn_reflns_limit_h_min -17
_diffrn_reflns_limit_k_max 35
_diffrn_reflns_limit_k_min -40
_diffrn_reflns_limit_l_max 25
_diffrn_reflns_limit_l_min -26
_diffrn_reflns_number 46402
_diffrn_reflns_point_group_measured_fraction_full 0.998
_diffrn_reflns_point_group_measured_fraction_max 0.831
_diffrn_reflns_theta_full 25.242
_diffrn_reflns_theta_max 28.780
_diffrn_reflns_theta_min 2.131
_diffrn_source 'sealed X-ray tube'
_exptl_absorpt_coefficient_mu 0.538
_exptl_absorpt_correction_T_max 1.00000
_exptl_absorpt_correction_T_min 0.97590
_exptl_absorpt_correction_type multi-scan
_exptl_absorpt_process_details
;
CrysAlisPro 1.171.40.84a (Rigaku Oxford Diffraction, 2020)
Empirical absorption correction using spherical harmonics,
implemented in SCALE3 ABSPACK scaling algorithm.
;
_exptl_crystal_colour yellow
_exptl_crystal_density_diffrn 1.500
_exptl_crystal_description plank
_exptl_crystal_F_000 4416
_exptl_crystal_size_max 0.27
_exptl_crystal_size_mid 0.11
_exptl_crystal_size_min 0.08
_refine_diff_density_max 0.586
_refine_diff_density_min -0.511
_refine_diff_density_rms 0.077
_refine_ls_extinction_method none
_refine_ls_goodness_of_fit_ref 1.034
_refine_ls_hydrogen_treatment constr
_refine_ls_matrix_type full
_refine_ls_number_parameters 703
_refine_ls_number_reflns 20901
_refine_ls_number_restraints 12
_refine_ls_restrained_S_all 1.041
_refine_ls_R_factor_all 0.0526
_refine_ls_R_factor_gt 0.0389
_refine_ls_shift/su_max 0.003
_refine_ls_shift/su_mean 0.000
_refine_ls_structure_factor_coef Fsqd
_refine_ls_weighting_details 'w=1/[\s^2^(Fo^2^)+(0.0633P)^2^] where P=(Fo^2^+2Fc^2^)/3'
_refine_ls_weighting_scheme calc
_refine_ls_wR_factor_gt 0.1120
_refine_ls_wR_factor_ref 0.1163
_reflns_Friedel_coverage 0.000
_reflns_number_gt 16289
_reflns_number_total 20901
_reflns_threshold_expression 'I > 2\s(I)'
_cod_data_source_file d5dt02607e2.cif
_cod_data_source_block gv81_sq
_cod_original_sg_symbol_H-M 'P 21/c'
_cod_database_code 7720217
_shelx_shelxl_version_number 2018/3
_shelx_space_group_comment
;
The symmetry employed for this shelxl refinement is uniquely defined
by the following loop, which should always be used as a source of
symmetry information in preference to the above space-group names.
They are only intended as comments.
;
_shelx_estimated_absorpt_t_min 0.868
_shelx_estimated_absorpt_t_max 0.958

loop_
_space_group_symop_operation_xyz
'x, y, z'
'-x, y+1/2, -z+1/2'
'-x, -y, -z'
'x, -y-1/2, z-1/2'

loop_
_atom_site_label
_atom_site_type_symbol
_atom_site_fract_x
_atom_site_fract_y
_atom_site_fract_z
_atom_site_U_iso_or_equiv
_atom_site_adp_type
_atom_site_occupancy
_atom_site_site_symmetry_order
_atom_site_calc_flag
_atom_site_refinement_flags_posn
_atom_site_refinement_flags_adp
_atom_site_refinement_flags_occupancy
_atom_site_disorder_assembly
_atom_site_disorder_group
Cd1 Cd 0.94060(2) 0.53486(2) 0.15557(2) 0.01798(6) Uani 1 1 d . . . . .
Cd2 Cd 0.99297(2) 0.54014(2) 0.33512(2) 0.01767(6) Uani 1 1 d . . . . .
N11 N 0.96405(14) 0.55886(8) 0.05151(11) 0.0256(5) Uani 1 1 d . . . . .
N12 N 0.85297(13) 0.49623(7) 0.06906(10) 0.0240(5) Uani 1 1 d . . . . .
N21 N 0.96650(14) 0.57956(7) 0.42631(11) 0.0248(5) Uani 1 1 d . . . . .
N22 N 1.08857(13) 0.51855(8) 0.43251(10) 0.0233(5) Uani 1 1 d . . . . .
C10 C 1.02171(19) 0.58993(10) 0.04662(15) 0.0337(7) Uani 1 1 d . . . . .
H10 H 1.051620 0.603826 0.085999 0.040 Uiso 1 1 calc R U . . .
C11 C 1.0394(2) 0.60260(11) -0.01434(15) 0.0392(8) Uani 1 1 d . . . . .
H11 H 1.080279 0.625065 -0.016760 0.047 Uiso 1 1 calc R U . . .
C12 C 0.9966(2) 0.58196(10) -0.07129(15) 0.0374(7) Uani 1 1 d . . . . .
H12 H 1.008107 0.589691 -0.113538 0.045 Uiso 1 1 calc R U . . .
C13 C 0.93668(19) 0.54988(10) -0.06591(15) 0.0339(7) Uani 1 1 d . . . . .
H13 H 0.906496 0.535379 -0.104623 0.041 Uiso 1 1 calc R U . . .
C14 C 0.92082(17) 0.53898(9) -0.00430(13) 0.0237(6) Uani 1 1 d . . . . .
C15 C 0.85745(16) 0.50500(10) 0.00582(13) 0.0261(6) Uani 1 1 d . . . . .
C16 C 0.8053(2) 0.48292(12) -0.04679(15) 0.0432(8) Uani 1 1 d . . . . .
H16 H 0.809660 0.488811 -0.091475 0.052 Uiso 1 1 calc R U . . .
C17 C 0.7474(2) 0.45236(13) -0.03271(17) 0.0545(10) Uani 1 1 d . . . . .
H17 H 0.710964 0.437137 -0.068057 0.065 Uiso 1 1 calc R U . . .
C18 C 0.7417(2) 0.44372(12) 0.03168(17) 0.0459(9) Uani 1 1 d . . . . .
H18 H 0.701565 0.422800 0.041724 0.055 Uiso 1 1 calc R U . . .
C19 C 0.79652(18) 0.46654(10) 0.08208(15) 0.0318(7) Uani 1 1 d . . . . .
H19 H 0.793660 0.460797 0.127103 0.038 Uiso 1 1 calc R U . . .
C20 C 0.90680(19) 0.61067(10) 0.41934(15) 0.0346(7) Uani 1 1 d . . . . .
H20 H 0.873737 0.616618 0.376031 0.042 Uiso 1 1 calc R U . . .
C21 C 0.8904(2) 0.63480(11) 0.47197(17) 0.0484(9) Uani 1 1 d . . . . .
H21 H 0.847449 0.657053 0.465234 0.058 Uiso 1 1 calc R U . . .
C22 C 0.9380(3) 0.62570(12) 0.53430(17) 0.0572(10) Uani 1 1 d . . . . .
H22 H 0.928659 0.641875 0.571605 0.069 Uiso 1 1 calc R U . . .
C23 C 0.9994(2) 0.59295(11) 0.54271(15) 0.0435(8) Uani 1 1 d . . . . .
H23 H 1.031711 0.585937 0.585848 0.052 Uiso 1 1 calc R U . . .
C24 C 1.01330(17) 0.57054(9) 0.48762(13) 0.0255(6) Uani 1 1 d . . . . .
C25 C 1.07923(17) 0.53556(9) 0.49141(13) 0.0234(6) Uani 1 1 d . . . . .
C26 C 1.12977(18) 0.52070(10) 0.55040(14) 0.0310(7) Uani 1 1 d . . . . .
H26 H 1.121658 0.532312 0.591604 0.037 Uiso 1 1 calc R U . . .
C27 C 1.19163(18) 0.48924(11) 0.54962(15) 0.0373(8) Uani 1 1 d . . . . .
H27 H 1.227026 0.479227 0.590065 0.045 Uiso 1 1 calc R U . . .
C28 C 1.20188(19) 0.47235(11) 0.48979(16) 0.0393(8) Uani 1 1 d . . . . .
H28 H 1.244708 0.450716 0.488073 0.047 Uiso 1 1 calc R U . . .
C29 C 1.14846(17) 0.48752(10) 0.43197(15) 0.0324(7) Uani 1 1 d . . . . .
H29 H 1.154507 0.475516 0.390512 0.039 Uiso 1 1 calc R U . . .
O11 O 0.81536(11) 0.53689(7) 0.19654(10) 0.0334(5) Uani 1 1 d . . . . .
O12 O 0.84493(12) 0.53973(7) 0.30788(10) 0.0357(5) Uani 1 1 d . . . . .
C101 C 0.79548(17) 0.53723(9) 0.25208(14) 0.0248(6) Uani 1 1 d . . . . .
C102 C 0.69824(16) 0.53565(9) 0.25284(14) 0.0264(6) Uani 1 1 d . . . . .
C103 C 0.64546(17) 0.50296(11) 0.22180(16) 0.0353(7) Uani 1 1 d . . . . .
C104 C 0.55627(18) 0.50201(11) 0.22102(16) 0.0386(8) Uani 1 1 d . . . . .
C105 C 0.51537(17) 0.53389(11) 0.24999(15) 0.0329(7) Uani 1 1 d . . . . .
C106 C 0.56814(18) 0.56617(12) 0.28162(16) 0.0384(8) Uani 1 1 d . . . . .
C107 C 0.65710(17) 0.56723(11) 0.28318(15) 0.0333(7) Uani 1 1 d . . . . .
F11 F 0.68077(11) 0.47090(7) 0.19274(12) 0.0602(6) Uani 1 1 d . . . . .
F12 F 0.50837(11) 0.46915(7) 0.18951(13) 0.0654(7) Uani 1 1 d . . . . .
F13 F 0.53217(11) 0.59796(7) 0.31205(12) 0.0667(7) Uani 1 1 d . . . . .
F14 F 0.70449(10) 0.60009(7) 0.31460(11) 0.0608(6) Uani 1 1 d . . . . .
O13 O 0.11405(12) 0.53191(7) 0.29051(10) 0.0348(5) Uani 1 1 d . . . . .
O14 O 0.09020(11) 0.53184(7) 0.17898(9) 0.0302(5) Uani 1 1 d . . . . .
C108 C 0.13641(16) 0.53189(9) 0.23610(14) 0.0238(6) Uani 1 1 d . . . . .
C109 C 0.23552(16) 0.53231(9) 0.23911(13) 0.0245(6) Uani 1 1 d . . . . .
C110 C 0.27596(17) 0.56545(10) 0.21343(14) 0.0295(6) Uani 1 1 d . . . . .
C111 C 0.36517(17) 0.56621(10) 0.21671(15) 0.0327(7) Uani 1 1 d . . . . .
C112 C 0.41851(17) 0.53326(10) 0.24657(14) 0.0301(7) Uani 1 1 d . . . . .
C113 C 0.37778(17) 0.49956(11) 0.27250(15) 0.0372(8) Uani 1 1 d . . . . .
C114 C 0.28826(17) 0.49940(11) 0.26895(15) 0.0344(7) Uani 1 1 d . . . . .
F15 F 0.22748(10) 0.59847(6) 0.18299(10) 0.0466(5) Uani 1 1 d . . . . .
F16 F 0.40084(10) 0.59933(7) 0.18943(11) 0.0550(6) Uani 1 1 d . . . . .
F17 F 0.42658(11) 0.46682(7) 0.30216(12) 0.0621(7) Uani 1 1 d . . . . .
F18 F 0.25311(11) 0.46575(6) 0.29573(12) 0.0574(6) Uani 1 1 d . . . . .
O21 O 0.95506(14) 0.60600(7) 0.17990(10) 0.0380(5) Uani 1 1 d . . . . .
O22 O 0.98972(15) 0.60675(7) 0.29066(10) 0.0426(5) Uani 1 1 d . . . . .
C201 C 0.97559(17) 0.62358(9) 0.23500(14) 0.0286(6) Uani 1 1 d . . . . .
C202 C 0.98376(19) 0.67223(9) 0.23470(14) 0.0293(6) Uani 1 1 d . . . . .
C203 C 1.04346(19) 0.69261(9) 0.20357(15) 0.0323(7) Uani 1 1 d . . . . .
C204 C 1.05296(19) 0.73657(10) 0.20489(16) 0.0353(7) Uani 1 1 d . . . . .
C205 C 1.0027(2) 0.76282(9) 0.23669(15) 0.0337(7) Uani 1 1 d . . . . .
C206 C 0.9425(2) 0.74238(11) 0.26678(16) 0.0461(9) Uani 1 1 d . . . . .
C207 C 0.9344(2) 0.69864(10) 0.26679(17) 0.0449(9) Uani 1 1 d . . . . .
F21 F 1.09463(12) 0.66913(6) 0.17132(11) 0.0524(5) Uani 1 1 d . . . . .
F22 F 1.11100(12) 0.75484(6) 0.17265(12) 0.0639(6) Uani 1 1 d . . . . .
F23 F 0.89253(17) 0.76625(7) 0.29971(12) 0.0824(8) Uani 1 1 d . U . . .
F24 F 0.87538(17) 0.68068(7) 0.29881(13) 0.0831(8) Uani 1 1 d . . . . .
O23 O 1.04163(13) 0.96718(6) 0.29535(9) 0.0299(5) Uani 1 1 d . . . . .
O24 O 1.02693(13) 0.96793(6) 0.18466(10) 0.0325(5) Uani 1 1 d . . . . .
C208 C 1.03188(16) 0.95038(9) 0.23976(14) 0.0240(6) Uani 1 1 d . . . . .
C209 C 1.02524(17) 0.90138(9) 0.23846(13) 0.0260(6) Uani 1 1 d . . . . .
C210 C 1.0959(2) 0.87555(10) 0.26447(17) 0.0425(8) Uani 1 1 d . . . . .
C211 C 1.0893(2) 0.83109(10) 0.26277(18) 0.0475(9) Uani 1 1 d . . . . .
C212 C 1.0107(2) 0.81050(10) 0.23719(15) 0.0341(7) Uani 1 1 d . . . . .
C213 C 0.94071(18) 0.83668(9) 0.21139(15) 0.0304(7) Uani 1 1 d . . . . .
C214 C 0.94746(18) 0.88076(9) 0.21199(14) 0.0285(6) Uani 1 1 d . . . . .
F25 F 1.17383(13) 0.89360(6) 0.29143(13) 0.0745(8) Uani 1 1 d . . . . .
F26 F 1.16043(15) 0.80747(7) 0.28934(14) 0.0874(9) Uani 1 1 d . U . . .
F27 F 0.86284(11) 0.81883(6) 0.18326(11) 0.0503(5) Uani 1 1 d . . . . .
F28 F 0.87694(10) 0.90451(5) 0.18571(10) 0.0460(5) Uani 1 1 d . . . . .

loop_
_atom_site_aniso_label
_atom_site_aniso_U_11
_atom_site_aniso_U_22
_atom_site_aniso_U_33
_atom_site_aniso_U_23
_atom_site_aniso_U_13
_atom_site_aniso_U_12
Cd1 0.01789(10) 0.01588(11) 0.02062(10) -0.00048(7) 0.00493(7) -0.00158(7)
Cd2 0.01860(10) 0.01464(11) 0.02020(10) -0.00005(7) 0.00491(7) 0.00028(7)
N11 0.0309(12) 0.0226(13) 0.0244(12) -0.0017(10) 0.0080(9) -0.0018(10)
N12 0.0217(11) 0.0236(13) 0.0271(12) -0.0031(10) 0.0056(9) -0.0029(9)
N21 0.0293(12) 0.0202(13) 0.0265(12) 0.0000(10) 0.0094(9) 0.0004(10)
N22 0.0241(11) 0.0226(13) 0.0226(11) 0.0013(10) 0.0031(9) 0.0021(9)
C10 0.0410(17) 0.0304(18) 0.0327(15) -0.0029(14) 0.0147(13) -0.0089(13)
C11 0.0485(19) 0.0307(19) 0.0441(18) 0.0043(15) 0.0227(15) -0.0041(14)
C12 0.0538(19) 0.0312(19) 0.0338(16) 0.0027(14) 0.0245(14) 0.0012(15)
C13 0.0412(17) 0.0334(19) 0.0282(15) -0.0033(14) 0.0097(13) 0.0024(14)
C14 0.0248(14) 0.0226(16) 0.0244(13) 0.0009(12) 0.0067(11) 0.0075(11)
C15 0.0236(14) 0.0303(17) 0.0255(14) -0.0038(12) 0.0070(11) 0.0017(12)
C16 0.0418(18) 0.061(3) 0.0269(16) -0.0111(16) 0.0078(13) -0.0127(17)
C17 0.051(2) 0.073(3) 0.0390(19) -0.0218(19) 0.0092(16) -0.0337(19)
C18 0.0392(18) 0.053(2) 0.048(2) -0.0167(18) 0.0148(15) -0.0230(16)
C19 0.0305(15) 0.0342(19) 0.0319(15) -0.0011(14) 0.0087(12) -0.0086(13)
C20 0.0493(18) 0.0253(17) 0.0313(15) 0.0019(13) 0.0131(13) 0.0106(14)
C21 0.075(2) 0.031(2) 0.047(2) 0.0036(16) 0.0296(18) 0.0213(17)
C22 0.107(3) 0.037(2) 0.0348(18) -0.0034(16) 0.030(2) 0.022(2)
C23 0.075(2) 0.032(2) 0.0254(15) 0.0001(14) 0.0149(15) 0.0046(17)
C24 0.0358(15) 0.0171(15) 0.0256(14) -0.0028(12) 0.0112(12) -0.0051(11)
C25 0.0238(14) 0.0251(16) 0.0221(13) -0.0008(11) 0.0065(11) -0.0083(11)
C26 0.0327(16) 0.0393(19) 0.0214(14) 0.0026(13) 0.0059(11) -0.0073(14)
C27 0.0241(15) 0.053(2) 0.0330(16) 0.0164(16) 0.0000(12) 0.0014(14)
C28 0.0285(16) 0.048(2) 0.0430(18) 0.0183(16) 0.0108(13) 0.0121(14)
C29 0.0299(15) 0.0338(19) 0.0345(16) 0.0022(14) 0.0088(12) 0.0074(13)
O11 0.0195(10) 0.0496(15) 0.0329(11) -0.0078(10) 0.0098(8) -0.0023(9)
O12 0.0166(10) 0.0565(16) 0.0332(11) 0.0013(10) 0.0033(8) 0.0039(9)
C101 0.0222(14) 0.0191(15) 0.0347(15) 0.0013(12) 0.0097(12) 0.0030(11)
C102 0.0164(13) 0.0347(18) 0.0287(14) 0.0019(13) 0.0057(11) -0.0030(11)
C103 0.0224(14) 0.0356(19) 0.0510(18) -0.0078(16) 0.0143(13) -0.0021(13)
C104 0.0274(16) 0.039(2) 0.0518(19) -0.0078(16) 0.0140(14) -0.0081(14)
C105 0.0188(14) 0.042(2) 0.0395(17) 0.0022(15) 0.0101(12) -0.0014(12)
C106 0.0214(15) 0.052(2) 0.0442(18) -0.0117(16) 0.0113(13) 0.0019(14)
C107 0.0177(14) 0.043(2) 0.0401(16) -0.0129(15) 0.0076(12) -0.0046(13)
F11 0.0308(10) 0.0476(13) 0.1096(18) -0.0390(13) 0.0316(11) -0.0125(8)
F12 0.0281(10) 0.0623(15) 0.1106(18) -0.0451(14) 0.0254(11) -0.0220(9)
F13 0.0268(9) 0.0741(16) 0.1039(17) -0.0529(14) 0.0243(10) -0.0023(9)
F14 0.0237(9) 0.0650(15) 0.0947(15) -0.0490(13) 0.0143(9) -0.0077(9)
O13 0.0197(10) 0.0585(16) 0.0283(10) 0.0016(10) 0.0100(8) -0.0011(9)
O14 0.0193(9) 0.0432(14) 0.0272(10) 0.0003(9) 0.0022(8) -0.0017(8)
C108 0.0168(13) 0.0273(16) 0.0280(14) 0.0013(12) 0.0064(11) -0.0007(11)
C109 0.0168(13) 0.0356(18) 0.0218(13) -0.0019(12) 0.0058(10) -0.0013(11)
C110 0.0203(14) 0.0347(18) 0.0339(15) 0.0042(14) 0.0065(11) 0.0011(12)
C111 0.0201(14) 0.0374(19) 0.0426(17) 0.0027(15) 0.0111(12) -0.0056(12)
C112 0.0184(14) 0.041(2) 0.0313(15) 0.0007(14) 0.0072(11) -0.0021(12)
C113 0.0207(14) 0.048(2) 0.0424(17) 0.0116(16) 0.0065(13) 0.0064(14)
C114 0.0231(14) 0.039(2) 0.0427(17) 0.0112(15) 0.0115(13) -0.0015(13)
F15 0.0256(9) 0.0436(12) 0.0703(12) 0.0243(10) 0.0088(8) 0.0038(8)
F16 0.0262(9) 0.0528(13) 0.0883(15) 0.0290(12) 0.0168(9) -0.0051(8)
F17 0.0269(10) 0.0637(15) 0.0982(17) 0.0435(13) 0.0186(10) 0.0164(9)
F18 0.0280(10) 0.0500(13) 0.0995(17) 0.0380(12) 0.0252(10) 0.0073(8)
O21 0.0648(14) 0.0181(11) 0.0353(11) -0.0030(10) 0.0205(10) -0.0052(10)
O22 0.0742(15) 0.0194(12) 0.0361(12) 0.0066(10) 0.0158(11) -0.0013(10)
C201 0.0379(16) 0.0159(15) 0.0368(17) -0.0002(13) 0.0188(13) 0.0005(11)
C202 0.0438(17) 0.0154(15) 0.0305(15) -0.0004(12) 0.0117(13) -0.0016(12)
C203 0.0424(17) 0.0153(15) 0.0417(17) -0.0026(13) 0.0146(14) 0.0004(12)
C204 0.0379(17) 0.0190(16) 0.0491(18) 0.0041(14) 0.0089(14) -0.0073(13)
C205 0.0560(18) 0.0117(15) 0.0334(15) -0.0010(13) 0.0092(14) -0.0002(13)
C206 0.086(2) 0.0178(17) 0.0456(18) 0.0011(15) 0.0401(18) 0.0073(16)
C207 0.078(2) 0.0197(17) 0.0487(19) 0.0043(15) 0.0421(18) 0.0024(15)
F21 0.0597(11) 0.0196(10) 0.0923(15) -0.0034(10) 0.0496(11) -0.0005(8)
F22 0.0626(12) 0.0239(11) 0.1193(18) 0.0059(12) 0.0516(13) -0.0073(9)
F23 0.152(2) 0.0206(12) 0.1046(18) -0.0008(12) 0.0979(17) 0.0120(12)
F24 0.136(2) 0.0270(12) 0.1202(19) 0.0148(13) 0.1075(17) 0.0108(12)
O23 0.0446(12) 0.0165(11) 0.0281(10) -0.0029(9) 0.0058(9) 0.0013(8)
O24 0.0538(13) 0.0159(11) 0.0295(10) 0.0029(9) 0.0126(9) 0.0023(9)
C208 0.0260(14) 0.0129(14) 0.0339(15) 0.0028(12) 0.0078(12) 0.0019(10)
C209 0.0412(16) 0.0118(14) 0.0251(13) -0.0003(11) 0.0072(12) -0.0014(11)
C210 0.0435(18) 0.0186(17) 0.056(2) -0.0034(15) -0.0121(15) 0.0001(14)
C211 0.055(2) 0.0168(17) 0.061(2) -0.0011(16) -0.0127(17) 0.0092(15)
C212 0.0531(19) 0.0166(16) 0.0325(15) 0.0010(13) 0.0086(14) -0.0021(14)
C213 0.0350(16) 0.0186(16) 0.0389(16) -0.0003(13) 0.0103(13) -0.0049(12)
C214 0.0338(15) 0.0179(15) 0.0345(15) 0.0040(13) 0.0087(12) 0.0027(12)
F25 0.0560(12) 0.0203(11) 0.124(2) -0.0134(13) -0.0364(13) 0.0054(9)
F26 0.0799(15) 0.0224(12) 0.133(2) -0.0065(14) -0.0439(15) 0.0154(11)
F27 0.0435(10) 0.0214(10) 0.0843(14) -0.0046(10) 0.0089(10) -0.0094(8)
F28 0.0345(9) 0.0195(10) 0.0796(13) 0.0018(10) 0.0009(9) 0.0014(7)

loop_
_atom_type_symbol
_atom_type_description
_atom_type_scat_dispersion_real
_atom_type_scat_dispersion_imag
_atom_type_scat_source
C C 0.0033 0.0016 'International Tables Vol C Tables 4.2.6.8 and 6.1.1.4'
H H 0.0000 0.0000 'International Tables Vol C Tables 4.2.6.8 and 6.1.1.4'
N N 0.0061 0.0033 'International Tables Vol C Tables 4.2.6.8 and 6.1.1.4'
O O 0.0106 0.0060 'International Tables Vol C Tables 4.2.6.8 and 6.1.1.4'
F F 0.0171 0.0103 'International Tables Vol C Tables 4.2.6.8 and 6.1.1.4'
Cd Cd -0.8075 1.2024 'International Tables Vol C Tables 4.2.6.8 and 6.1.1.4'

loop_
_geom_angle_atom_site_label_1
_geom_angle_atom_site_label_2
_geom_angle_atom_site_label_3
_geom_angle
_geom_angle_site_symmetry_1
_geom_angle_site_symmetry_3
_geom_angle_publ_flag
N12 Cd1 N11 69.32(8) . . ?
O11 Cd1 N11 128.81(8) . . ?
O11 Cd1 N12 83.40(7) . . ?
O11 Cd1 O14 146.76(7) . 1_655 ?
O11 Cd1 O23 84.27(7) . 2_745 ?
O14 Cd1 N11 82.40(7) 1_655 . ?
O14 Cd1 N12 123.47(7) 1_655 . ?
O14 Cd1 O23 81.03(7) 1_655 2_745 ?
O21 Cd1 N11 82.23(8) . . ?
O21 Cd1 N12 133.18(8) . . ?
O21 Cd1 O11 86.87(7) . . ?
O21 Cd1 O14 86.69(8) . 1_655 ?
O21 Cd1 O23 142.08(7) . 2_745 ?
O23 Cd1 N11 130.70(7) 2_745 . ?
O23 Cd1 N12 82.23(7) 2_745 . ?
N22 Cd2 N21 69.47(8) . . ?
O12 Cd2 N21 82.37(7) . . ?
O12 Cd2 N22 130.64(7) . . ?
O12 Cd2 O13 141.89(7) . 1_655 ?
O12 Cd2 O22 88.06(8) . . ?
O12 Cd2 O24 81.72(8) . 2_745 ?
O13 Cd2 N21 132.52(7) 1_655 . ?
O13 Cd2 N22 82.99(7) 1_655 . ?
O13 Cd2 O24 84.88(8) 1_655 2_745 ?
O22 Cd2 N21 81.39(8) . . ?
O22 Cd2 N22 124.60(8) . . ?
O22 Cd2 O13 83.87(8) . 1_655 ?
O22 Cd2 O24 146.63(7) . 2_745 ?
O24 Cd2 N21 127.97(7) 2_745 . ?
O24 Cd2 N22 84.84(8) 2_745 . ?
C10 N11 Cd1 121.66(19) . . ?
C10 N11 C14 119.5(2) . . ?
C14 N11 Cd1 118.77(17) . . ?
C15 N12 Cd1 119.65(18) . . ?
C19 N12 Cd1 120.47(18) . . ?
C19 N12 C15 119.8(2) . . ?
C20 N21 Cd2 121.73(18) . . ?
C20 N21 C24 119.0(2) . . ?
C24 N21 Cd2 119.25(17) . . ?
C25 N22 Cd2 119.25(17) . . ?
C29 N22 Cd2 121.43(18) . . ?
C29 N22 C25 119.2(2) . . ?
N11 C10 H10 119.0 . . ?
N11 C10 C11 122.0(3) . . ?
C11 C10 H10 119.0 . . ?
C10 C11 H11 120.6 . . ?
C12 C11 C10 118.8(3) . . ?
C12 C11 H11 120.6 . . ?
C11 C12 H12 120.5 . . ?
C11 C12 C13 119.0(3) . . ?
C13 C12 H12 120.5 . . ?
C12 C13 H13 120.1 . . ?
C14 C13 C12 119.8(3) . . ?
C14 C13 H13 120.1 . . ?
N11 C14 C13 120.9(3) . . ?
N11 C14 C15 115.8(2) . . ?
C13 C14 C15 123.3(3) . . ?
N12 C15 C14 116.4(2) . . ?
N12 C15 C16 121.0(3) . . ?
C16 C15 C14 122.6(2) . . ?
C15 C16 H16 120.7 . . ?
C17 C16 C15 118.6(3) . . ?
C17 C16 H16 120.7 . . ?
C16 C17 H17 119.7 . . ?
C18 C17 C16 120.6(3) . . ?
C18 C17 H17 119.7 . . ?
C17 C18 H18 121.0 . . ?
C17 C18 C19 117.9(3) . . ?
C19 C18 H18 121.0 . . ?
N12 C19 C18 122.0(3) . . ?
N12 C19 H19 119.0 . . ?
C18 C19 H19 119.0 . . ?
N21 C20 H20 118.4 . . ?
N21 C20 C21 123.1(3) . . ?
C21 C20 H20 118.4 . . ?
C20 C21 H21 121.0 . . ?
C22 C21 C20 117.9(3) . . ?
C22 C21 H21 121.0 . . ?
C21 C22 H22 120.1 . . ?
C21 C22 C23 119.8(3) . . ?
C23 C22 H22 120.1 . . ?
C22 C23 H23 120.4 . . ?
C22 C23 C24 119.1(3) . . ?
C24 C23 H23 120.4 . . ?
N21 C24 C23 121.0(3) . . ?
N21 C24 C25 115.9(2) . . ?
C23 C24 C25 123.1(3) . . ?
N22 C25 C24 115.8(2) . . ?
N22 C25 C26 120.5(3) . . ?
C26 C25 C24 123.7(2) . . ?
C25 C26 H26 119.9 . . ?
C27 C26 C25 120.2(3) . . ?
C27 C26 H26 119.9 . . ?
C26 C27 H27 120.3 . . ?
C26 C27 C28 119.3(3) . . ?
C28 C27 H27 120.3 . . ?
C27 C28 H28 120.7 . . ?
C27 C28 C29 118.6(3) . . ?
C29 C28 H28 120.7 . . ?
N22 C29 C28 122.2(3) . . ?
N22 C29 H29 118.9 . . ?
C28 C29 H29 118.9 . . ?
C101 O11 Cd1 137.01(18) . . ?
C101 O12 Cd2 129.57(17) . . ?
O11 C101 O12 128.7(2) . . ?
O11 C101 C102 116.3(3) . . ?
O12 C101 C102 115.1(2) . . ?
C103 C102 C101 121.4(3) . . ?
C103 C102 C107 116.4(2) . . ?
C107 C102 C101 122.2(2) . . ?
C102 C103 C104 121.5(3) . . ?
F11 C103 C102 119.9(2) . . ?
F11 C103 C104 118.6(3) . . ?
C105 C104 C103 121.9(3) . . ?
F12 C104 C103 118.4(3) . . ?
F12 C104 C105 119.7(2) . . ?
C104 C105 C112 121.3(3) . . ?
C106 C105 C104 116.6(3) . . ?
C106 C105 C112 122.1(3) . . ?
C105 C106 C107 121.9(3) . . ?
F13 C106 C105 119.4(2) . . ?
F13 C106 C107 118.6(3) . . ?
C106 C107 C102 121.6(3) . . ?
F14 C107 C102 119.8(2) . . ?
F14 C107 C106 118.6(3) . . ?
C108 O13 Cd2 140.64(18) . 1_455 ?
C108 O14 Cd1 124.65(17) . 1_455 ?
O13 C108 O14 129.7(2) . . ?
O13 C108 C109 115.3(2) . . ?
O14 C108 C109 115.0(2) . . ?
C110 C109 C108 121.9(2) . . ?
C110 C109 C114 117.0(2) . . ?
C114 C109 C108 121.1(2) . . ?
C109 C110 C111 122.1(3) . . ?
F15 C110 C109 119.7(2) . . ?
F15 C110 C111 118.2(3) . . ?
C110 C111 C112 121.2(3) . . ?
F16 C111 C110 119.3(3) . . ?
F16 C111 C112 119.5(2) . . ?
C111 C112 C105 121.3(3) . . ?
C111 C112 C113 116.9(2) . . ?
C113 C112 C105 121.7(3) . . ?
C114 C113 C112 121.1(3) . . ?
F17 C113 C112 119.3(2) . . ?
F17 C113 C114 119.6(3) . . ?
C109 C114 C113 121.7(3) . . ?
F18 C114 C109 120.4(2) . . ?
F18 C114 C113 117.9(3) . . ?
C201 O21 Cd1 128.83(19) . . ?
C201 O22 Cd2 138.3(2) . . ?
O21 C201 C202 116.2(3) . . ?
O22 C201 O21 128.5(3) . . ?
O22 C201 C202 115.2(3) . . ?
C203 C202 C201 121.6(3) . . ?
C207 C202 C201 122.5(3) . . ?
C207 C202 C203 116.0(3) . . ?
C204 C203 C202 121.8(3) . . ?
F21 C203 C202 119.7(3) . . ?
F21 C203 C204 118.5(3) . . ?
C203 C204 C205 121.9(3) . . ?
F22 C204 C203 119.3(3) . . ?
F22 C204 C205 118.7(3) . . ?
C204 C205 C212 122.6(3) . . ?
C206 C205 C204 116.0(3) . . ?
C206 C205 C212 121.4(3) . . ?
C207 C206 C205 122.1(3) . . ?
F23 C206 C205 118.8(3) . . ?
F23 C206 C207 119.0(3) . . ?
C206 C207 C202 122.2(3) . . ?
F24 C207 C202 118.9(3) . . ?
F24 C207 C206 118.9(3) . . ?
C208 O23 Cd1 139.83(18) . 2_755 ?
C208 O24 Cd2 124.91(18) . 2_755 ?
O23 C208 O24 128.9(3) . . ?
O23 C208 C209 115.7(2) . . ?
O24 C208 C209 115.5(2) . . ?
C210 C209 C208 121.9(3) . . ?
C210 C209 C214 116.6(3) . . ?
C214 C209 C208 121.4(2) . . ?
C209 C210 C211 121.5(3) . . ?
F25 C210 C209 119.7(3) . . ?
F25 C210 C211 118.8(3) . . ?
C212 C211 C210 121.7(3) . . ?
F26 C211 C210 118.9(3) . . ?
F26 C211 C212 119.3(3) . . ?
C211 C212 C205 121.9(3) . . ?
C213 C212 C205 121.9(3) . . ?
C213 C212 C211 116.1(3) . . ?
C214 C213 C212 122.3(3) . . ?
F27 C213 C212 119.4(3) . . ?
F27 C213 C214 118.3(3) . . ?
C213 C214 C209 121.8(3) . . ?
F28 C214 C209 118.8(3) . . ?
F28 C214 C213 119.4(3) . . ?

loop_
_geom_bond_atom_site_label_1
_geom_bond_atom_site_label_2
_geom_bond_distance
_geom_bond_site_symmetry_2
_geom_bond_publ_flag
Cd1 N11 2.356(2) . yes
Cd1 N12 2.337(2) . yes
Cd1 O11 2.2661(17) . yes
Cd1 O14 2.2736(18) 1_655 yes
Cd1 O21 2.265(2) . yes
Cd1 O23 2.3224(19) 2_745 yes
Cd2 N21 2.339(2) . yes
Cd2 N22 2.333(2) . yes
Cd2 O12 2.2501(18) . yes
Cd2 O13 2.2617(17) 1_655 yes
Cd2 O22 2.256(2) . yes
Cd2 O24 2.2883(19) 2_745 yes
N11 C10 1.332(4) . ?
N11 C14 1.353(3) . ?
N12 C15 1.340(3) . ?
N12 C19 1.334(3) . ?
N21 C20 1.325(3) . ?
N21 C24 1.348(3) . ?
N22 C25 1.352(3) . ?
N22 C29 1.340(3) . ?
C10 H10 0.9500 . ?
C10 C11 1.390(4) . ?
C11 H11 0.9500 . ?
C11 C12 1.380(4) . ?
C12 H12 0.9500 . ?
C12 C13 1.381(4) . ?
C13 H13 0.9500 . ?
C13 C14 1.377(4) . ?
C14 C15 1.484(4) . ?
C15 C16 1.391(4) . ?
C16 H16 0.9500 . ?
C16 C17 1.377(5) . ?
C17 H17 0.9500 . ?
C17 C18 1.368(5) . ?
C18 H18 0.9500 . ?
C18 C19 1.393(4) . ?
C19 H19 0.9500 . ?
C20 H20 0.9500 . ?
C20 C21 1.379(4) . ?
C21 H21 0.9500 . ?
C21 C22 1.370(5) . ?
C22 H22 0.9500 . ?
C22 C23 1.380(5) . ?
C23 H23 0.9500 . ?
C23 C24 1.380(4) . ?
C24 C25 1.482(4) . ?
C25 C26 1.382(4) . ?
C26 H26 0.9500 . ?
C26 C27 1.371(4) . ?
C27 H27 0.9500 . ?
C27 C28 1.372(4) . ?
C28 H28 0.9500 . ?
C28 C29 1.385(4) . ?
C29 H29 0.9500 . ?
O11 C101 1.238(3) . ?
O12 C101 1.245(3) . ?
C101 C102 1.511(4) . ?
C102 C103 1.377(4) . ?
C102 C107 1.384(4) . ?
C103 C104 1.380(4) . ?
C103 F11 1.333(3) . ?
C104 C105 1.373(4) . ?
C104 F12 1.348(4) . ?
C105 C106 1.371(4) . ?
C105 C112 1.489(4) . ?
C106 C107 1.373(4) . ?
C106 F13 1.347(3) . ?
C107 F14 1.343(3) . ?
O13 C108 1.233(3) . ?
O14 C108 1.244(3) . ?
C108 C109 1.525(3) . ?
C109 C110 1.365(4) . ?
C109 C114 1.373(4) . ?
C110 C111 1.371(4) . ?
C110 F15 1.348(3) . ?
C111 C112 1.379(4) . ?
C111 F16 1.342(3) . ?
C112 C113 1.382(4) . ?
C113 C114 1.375(4) . ?
C113 F17 1.338(3) . ?
C114 F18 1.345(3) . ?
O21 C201 1.238(3) . ?
O22 C201 1.234(3) . ?
C201 C202 1.516(4) . ?
C202 C203 1.379(4) . ?
C202 C207 1.376(4) . ?
C203 C204 1.372(4) . ?
C203 F21 1.345(3) . ?
C204 C205 1.378(4) . ?
C204 F22 1.345(3) . ?
C205 C206 1.373(4) . ?
C205 C212 1.485(4) . ?
C206 C207 1.364(4) . ?
C206 F23 1.348(3) . ?
C207 F24 1.350(3) . ?
O23 C208 1.235(3) . ?
O24 C208 1.243(3) . ?
C208 C209 1.524(4) . ?
C209 C210 1.376(4) . ?
C209 C214 1.377(4) . ?
C210 C211 1.384(4) . ?
C210 F25 1.345(3) . ?
C211 C212 1.383(4) . ?
C211 F26 1.345(4) . ?
C212 C213 1.374(4) . ?
C213 C214 1.373(4) . ?
C213 F27 1.348(3) . ?
C214 F28 1.339(3) . ?
